data_2242757
loop_
_publ_author_name
'Sarr, Mamour'
'Diop, Mayoro'
'Thiam, Elhadj Ibrahima'
'Gaye, Mohamed'
'Barry, Aliou Hamady'
'Orton, James B.'
'Coles, Simon J.'

_publ_section_title
;
 A new co-crystal dinuclear/trinuclear
 Zn^II^--Zn^II^/Zn^II^--Sm^III^--Zn^II^ complex with a salen-type Schiff
 base ligand
;
_journal_coeditor_code EX2013
_journal_issue 12
_journal_name_full 'Acta Crystallographica Section E'
_journal_page_first 1862
_journal_page_last 1866
_journal_paper_doi 10.1107/S2056989018016109
_journal_volume 74
_journal_year 2018
_chemical_formula_iupac
;
[Zn2 (C52 H50 N8 O10 S2 Sm)] [(Zn2 (C25 H18 N5 O4 S3)] , C3 H7 N O, 0.32H2 O
;
_chemical_formula_moiety
;
[Sm Zn2 (C22 H18 N2 O4)2 (N C S)2 (C3 H7 N O)2]\
[Zn2 (C22 H18 N2 O4) (N C S)3], C3 H7 N O, 0.32H2 O
;
_chemical_formula_sum 'C80 H75.64 N14 O15.32 S5 Sm Zn4'
_chemical_formula_weight 2050.43
_chemical_name_systematic
;Bis{\m~2~-6,6'-dimethoxy-2,2'-[phenylene-1,2-diylbis(nitrilomethanylylidene)]diphenolato}-1\k^4^<i>O</i>,<i>N</i>,<i>N</i>',<i>O</i>':2\k^3^<i>O</i>,<i>O</i>',<i>O</i>^6^;2\k^3^<i>O</i>,<i>O</i>',<i>O</i>^6^:3\k^4^<i>O</i>,<i>N</i>,<i>N</i>',<i>O</i>'-bis(dimethylformamide-2\k<i>O</i>)dithiocyanato-1\k<i>N</i>,3\k<i>N</i>-2-samarium(III)-1,3-dizinc(II)
{\m~2~-6,6'-dimethoxy-2,2'-[phenylene-1,2-diylbis(nitrilomethanylylidene)]diphenolato-1\k^4^<i>O</i>,<i>N</i>,<i>N</i>',<i>O</i>':2\k^2^<i>O</i>,<i>O</i>'}trithiocyanato-1\k<i>N</i>;2\k^2^<i>N</i>,<i>N</i>-dizinc(II)
dimethylformamide monosolvate 1.32-hydrate
;
_space_group_crystal_system triclinic
_space_group_IT_number 2
_space_group_name_Hall '-P 1'
_space_group_name_H-M_alt 'P -1'
_symmetry_space_group_name_Hall '-P 1'
_symmetry_space_group_name_H-M 'P -1'
_atom_sites_solution_hydrogens mixed
_atom_sites_solution_primary dual
_audit_creation_method
;
Olex2 1.2
(compiled 2018.05.29 svn.r3508 for OlexSys, GUI svn.r5506)
;
_cell_angle_alpha 94.7754(5)
_cell_angle_beta 104.1999(6)
_cell_angle_gamma 100.9287(5)
_cell_formula_units_Z 2
_cell_length_a 14.76937(9)
_cell_length_b 15.57623(10)
_cell_length_c 19.28129(13)
_cell_measurement_reflns_used 217952
_cell_measurement_temperature 100(2)
_cell_measurement_theta_max 31.9050
_cell_measurement_theta_min 2.1770
_cell_volume 4182.75(5)
_computing_cell_refinement
;
CrysAlisPro (Rigaku OD, 2018)
;
_computing_data_collection
;
CrysAlisPro (Rigaku OD, 2018)
;
_computing_data_reduction
;
CrysAlisPro (Rigaku OD, 2018)
;
_computing_molecular_graphics
;
<i>OLEX2</i> (Dolomanov <i>et al.</i>,  2009)
;
_computing_publication_material
;
<i>OLEX2</i> (Dolomanov <i>et al.</i>,  2009)
;
_computing_structure_refinement
;
ShelXL (Sheldrick, 2015b)
;
_computing_structure_solution
;
ShelXT (Sheldrick, 2015a)
;
_diffrn_ambient_temperature 100(2)
_diffrn_detector 'hybrid pixel detector'
_diffrn_detector_area_resol_mean 10
_diffrn_measured_fraction_theta_full 0.999
_diffrn_measured_fraction_theta_max 0.999
_diffrn_measurement_device 'four-circle diffractometer'
_diffrn_measurement_device_type
;Rigaku FRE+ equipped with VHF Varimax confocal mirrors, an AFC12
 goniometer and HyPix 6000 detector
;
_diffrn_measurement_method 'profile data from \w-scans'
_diffrn_measurement_specimen_support 'MiTeGen MicroLoop'
_diffrn_radiation_monochromator 'Confocal mirrors, VHF Varimax'
_diffrn_radiation_probe x-ray
_diffrn_radiation_type MoK\a
_diffrn_radiation_wavelength 0.71075
_diffrn_reflns_av_R_equivalents 0.0305
_diffrn_reflns_av_unetI/netI 0.0101
_diffrn_reflns_limit_h_max 19
_diffrn_reflns_limit_h_min -19
_diffrn_reflns_limit_k_max 20
_diffrn_reflns_limit_k_min -20
_diffrn_reflns_limit_l_max 25
_diffrn_reflns_limit_l_min -25
_diffrn_reflns_number 381624
_diffrn_reflns_theta_full 25.242
_diffrn_reflns_theta_max 27.484
_diffrn_reflns_theta_min 1.849
_diffrn_source 'Rotating Anode'
_diffrn_source_current 55.0
_diffrn_source_power 2.475
_diffrn_source_voltage 45.0
_exptl_absorpt_coefficient_mu 2.020
_exptl_absorpt_correction_T_max 1.000
_exptl_absorpt_correction_T_min 0.317
_exptl_absorpt_correction_type gaussian
_exptl_absorpt_process_details
;
(CrysAlisPro; Rigaku OD, 2018)
;
_exptl_crystal_colour orange
_exptl_crystal_density_diffrn 1.628
_exptl_crystal_description block
_exptl_crystal_F_000 2076
_exptl_crystal_size_max 0.329
_exptl_crystal_size_mid 0.205
_exptl_crystal_size_min 0.169
_refine_diff_density_max 1.484
_refine_diff_density_min -1.130
_refine_ls_extinction_method none
_refine_ls_goodness_of_fit_ref 1.064
_refine_ls_hydrogen_treatment constr
_refine_ls_matrix_type full
_refine_ls_number_parameters 1115
_refine_ls_number_reflns 19170
_refine_ls_number_restraints 14
_refine_ls_restrained_S_all 1.064
_refine_ls_R_factor_all 0.0254
_refine_ls_R_factor_gt 0.0242
_refine_ls_shift/su_max 0.002
_refine_ls_shift/su_mean 0.000
_refine_ls_structure_factor_coef Fsqd
_refine_ls_weighting_details 'w=1/[\s^2^(Fo^2^)+(0.0211P)^2^+5.6270P] where P=(Fo^2^+2Fc^2^)/3'
_refine_ls_weighting_scheme calc
_refine_ls_wR_factor_gt 0.0567
_refine_ls_wR_factor_ref 0.0572
_reflns_number_gt 18483
_reflns_number_total 19170
_reflns_threshold_expression 'I > 2\s(I)'
_cod_data_source_file ex2013sup1.cif
_cod_data_source_block I
_cod_database_code 2242757
_shelx_space_group_comment
;
The symmetry employed for this shelxl refinement is uniquely defined
by the following loop, which should always be used as a source of
symmetry information in preference to the above space-group names.
They are only intended as comments.
;

loop_
_space_group_symop_operation_xyz
'x, y, z'
'-x, -y, -z'

loop_
_atom_site_type_symbol
_atom_site_label
_atom_site_fract_x
_atom_site_fract_y
_atom_site_fract_z
_atom_site_U_iso_or_equiv
_atom_site_adp_type
_atom_site_calc_flag
_atom_site_occupancy
_atom_site_disorder_assembly
_atom_site_disorder_group
C C1 0.47788(14) 0.28188(13) 1.04840(11) 0.0234(4) Uani d 1 . .
H H1A 0.491216 0.223269 1.039509 0.035 Uiso calc 1 . .
H H1B 0.440589 0.281503 1.084026 0.035 Uiso calc 1 . .
H H1C 0.538343 0.325565 1.066878 0.035 Uiso calc 1 . .
C C2 0.35372(12) 0.40497(12) 0.91731(10) 0.0163(3) Uani d 1 . .
C C3 0.39956(13) 0.38428(12) 0.98574(10) 0.0173(3) Uani d 1 . .
C C4 0.41594(13) 0.44118(13) 1.04845(10) 0.0202(4) Uani d 1 . .
H H4 0.447296 0.425959 1.093454 0.024 Uiso calc 1 . .
C C5 0.38637(14) 0.52140(13) 1.04576(11) 0.0226(4) Uani d 1 . .
H H5 0.395746 0.559797 1.089062 0.027 Uiso calc 1 . .
C C6 0.34397(13) 0.54428(12) 0.98067(11) 0.0203(4) Uani d 1 . .
H H6 0.323774 0.598652 0.979282 0.024 Uiso calc 1 . .
C C7 0.32954(12) 0.48859(12) 0.91529(10) 0.0175(3) Uani d 1 . .
C C8 0.29304(13) 0.52442(12) 0.85001(10) 0.0192(4) Uani d 1 . .
H H8 0.266496 0.574909 0.854613 0.023 Uiso calc 1 . .
C C9 0.26062(14) 0.53571(13) 0.72522(11) 0.0231(4) Uani d 1 . .
C C10 0.25789(18) 0.62528(15) 0.72943(13) 0.0338(5) Uani d 1 . .
H H10 0.277159 0.661216 0.775038 0.041 Uiso calc 1 . .
C C11 0.2271(2) 0.66125(16) 0.66710(14) 0.0393(6) Uani d 1 . .
H H11 0.226179 0.722250 0.669859 0.047 Uiso calc 1 . .
C C12 0.19754(18) 0.60888(16) 0.60061(13) 0.0352(5) Uani d 1 . .
H H12 0.174177 0.633715 0.558188 0.042 Uiso calc 1 . .
C C13 0.20176(16) 0.52053(15) 0.59538(12) 0.0291(4) Uani d 1 . .
H H13 0.181865 0.485229 0.549469 0.035 Uiso calc 1 . .
C C14 0.23524(14) 0.48334(13) 0.65759(11) 0.0225(4) Uani d 1 . .
C C15 0.21799(14) 0.33654(14) 0.60309(10) 0.0230(4) Uani d 1 . .
H H15 0.186779 0.353629 0.558842 0.028 Uiso calc 1 . .
C C16 0.22727(14) 0.24583(13) 0.60267(10) 0.0213(4) Uani d 1 . .
C C17 0.20302(15) 0.19239(15) 0.53515(10) 0.0253(4) Uani d 1 . .
H H17 0.185879 0.217950 0.492077 0.030 Uiso calc 1 . .
C C18 0.20380(15) 0.10436(15) 0.53072(11) 0.0260(4) Uani d 1 . .
H H18 0.188572 0.069887 0.484727 0.031 Uiso calc 1 . .
C C19 0.22688(14) 0.06467(13) 0.59352(10) 0.0218(4) Uani d 1 . .
H H19 0.227046 0.003518 0.590431 0.026 Uiso calc 1 . .
C C20 0.24932(13) 0.11582(12) 0.65979(10) 0.0181(3) Uani d 1 . .
C C21 0.25185(13) 0.20688(12) 0.66623(10) 0.0178(3) Uani d 1 . .
C C22 0.27917(16) -0.00449(13) 0.72560(11) 0.0246(4) Uani d 1 . .
H H22A 0.299045 -0.016821 0.775448 0.037 Uiso calc 1 . .
H H22B 0.328112 -0.012850 0.700909 0.037 Uiso calc 1 . .
H H22C 0.218325 -0.044851 0.700303 0.037 Uiso calc 1 . .
C C31 0.32608(16) 0.03342(14) 0.96039(12) 0.0272(4) Uani d 1 . .
H H31A 0.334181 0.013293 0.913207 0.041 Uiso calc 1 . .
H H31B 0.281165 -0.012632 0.974032 0.041 Uiso calc 1 . .
H H31C 0.388050 0.045749 0.996648 0.041 Uiso calc 1 . .
C C32 0.23365(13) 0.22423(12) 1.00721(10) 0.0173(3) Uani d 1 . .
C C33 0.27561(13) 0.15082(13) 1.01867(10) 0.0194(4) Uani d 1 . .
C C34 0.30241(14) 0.12524(14) 1.08608(11) 0.0237(4) Uani d 1 . .
H H34 0.327948 0.073914 1.091930 0.028 Uiso calc 1 . .
C C35 0.29158(15) 0.17583(15) 1.14596(11) 0.0266(4) Uani d 1 . .
H H35 0.308912 0.158332 1.192586 0.032 Uiso calc 1 . .
C C36 0.25608(14) 0.25030(14) 1.13726(10) 0.0254(4) Uani d 1 . .
H H36 0.251603 0.285339 1.178524 0.030 Uiso calc 1 . .
C C37 0.22583(13) 0.27649(13) 1.06822(10) 0.0202(4) Uani d 1 . .
C C38 0.19608(14) 0.35980(13) 1.06429(10) 0.0226(4) Uani d 1 . .
H H38 0.210236 0.399065 1.107828 0.027 Uiso calc 1 . .
C C39 0.13107(13) 0.46871(13) 1.00127(11) 0.0219(4) Uani d 1 . .
C C40 0.14305(15) 0.53108(14) 1.06130(13) 0.0288(4) Uani d 1 . .
H H40 0.164081 0.516947 1.108763 0.035 Uiso calc 1 . .
C C41 0.12407(16) 0.61338(15) 1.05102(14) 0.0337(5) Uani d 1 . .
H H41 0.131615 0.655590 1.091666 0.040 Uiso calc 1 . .
C C42 0.09435(16) 0.63475(15) 0.98244(14) 0.0345(5) Uani d 1 . .
H H42 0.083192 0.692073 0.976254 0.041 Uiso calc 1 . .
C C43 0.08054(15) 0.57354(14) 0.92236(13) 0.0295(4) Uani d 1 . .
H H43 0.059203 0.588534 0.875224 0.035 Uiso calc 1 . .
C C44 0.09821(13) 0.48952(13) 0.93150(11) 0.0225(4) Uani d 1 . .
C C45 0.06749(14) 0.43569(13) 0.80713(11) 0.0230(4) Uani d 1 . .
H H45 0.065584 0.494387 0.797918 0.028 Uiso calc 1 . .
C C46 0.05095(14) 0.36976(13) 0.74565(11) 0.0220(4) Uani d 1 . .
C C47 0.00884(16) 0.39196(15) 0.67714(12) 0.0292(4) Uani d 1 . .
H H47 -0.001569 0.449921 0.673269 0.035 Uiso calc 1 . .
C C48 -0.01701(16) 0.33123(17) 0.61657(12) 0.0332(5) Uani d 1 . .
H H48 -0.045509 0.347113 0.571068 0.040 Uiso calc 1 . .
C C49 -0.00170(15) 0.24575(16) 0.62125(11) 0.0290(4) Uani d 1 . .
H H49 -0.021575 0.203148 0.579247 0.035 Uiso calc 1 . .
C C50 0.04234(14) 0.22333(14) 0.68703(10) 0.0222(4) Uani d 1 . .
C C51 0.07168(13) 0.28513(13) 0.75038(10) 0.0186(4) Uani d 1 . .
C C52 0.01779(16) 0.07149(16) 0.64128(13) 0.0334(5) Uani d 1 . .
H H52A 0.041190 0.083384 0.598912 0.050 Uiso calc 1 . .
H H52B -0.051725 0.065734 0.628769 0.050 Uiso calc 1 . .
H H52C 0.033356 0.016528 0.656932 0.050 Uiso calc 1 . .
C C61 0.5946(2) 1.04315(18) 0.77533(12) 0.0451(7) Uani d 1 . .
H H61A 0.651492 1.087975 0.776329 0.068 Uiso calc 1 . .
H H61B 0.613469 0.998703 0.805712 0.068 Uiso calc 1 . .
H H61C 0.549523 1.071190 0.793689 0.068 Uiso calc 1 . .
C C62 0.45184(14) 1.00189(13) 0.58964(10) 0.0207(4) Uani d 1 . .
C C63 0.51311(14) 1.05321(14) 0.65420(11) 0.0239(4) Uani d 1 . .
C C64 0.53124(15) 1.14368(14) 0.66317(12) 0.0271(4) Uani d 1 . .
H H64 0.569312 1.176545 0.707936 0.033 Uiso calc 1 . .
C C65 0.49331(16) 1.18724(14) 0.60597(12) 0.0285(4) Uani d 1 . .
H H65 0.504546 1.249856 0.612180 0.034 Uiso calc 1 . .
C C66 0.43987(15) 1.13970(14) 0.54088(12) 0.0261(4) Uani d 1 . .
H H66 0.418122 1.169986 0.501405 0.031 Uiso calc 1 . .
C C67 0.41665(14) 1.04641(13) 0.53161(11) 0.0215(4) Uani d 1 . .
C C68 0.35884(14) 1.00181(13) 0.46112(11) 0.0222(4) Uani d 1 . .
H H68 0.351414 1.035837 0.422254 0.027 Uiso calc 1 . .
C C69 0.26370(14) 0.87812(14) 0.37728(10) 0.0226(4) Uani d 1 . .
C C70 0.22243(16) 0.92248(16) 0.32200(11) 0.0293(4) Uani d 1 . .
H H70 0.229898 0.984743 0.329941 0.035 Uiso calc 1 . .
C C71 0.17050(17) 0.87523(17) 0.25547(12) 0.0344(5) Uani d 1 . .
H H71 0.142465 0.905339 0.217773 0.041 Uiso calc 1 . .
C C72 0.15917(16) 0.78435(16) 0.24355(12) 0.0319(5) Uani d 1 . .
H H72 0.123988 0.752733 0.197577 0.038 Uiso calc 1 . .
C C73 0.19858(14) 0.73949(15) 0.29790(11) 0.0265(4) Uani d 1 . .
H H73 0.190194 0.677168 0.289380 0.032 Uiso calc 1 . .
C C74 0.25078(14) 0.78568(14) 0.36542(10) 0.0224(4) Uani d 1 . .
C C75 0.30916(14) 0.66808(14) 0.41934(11) 0.0244(4) Uani d 1 . .
H H75 0.294017 0.637218 0.371930 0.029 Uiso calc 1 . .
C C76 0.35154(15) 0.62422(14) 0.47861(11) 0.0244(4) Uani d 1 . .
C C77 0.35354(16) 0.53432(15) 0.46215(12) 0.0304(5) Uani d 1 . .
H H77 0.327367 0.505985 0.413826 0.036 Uiso calc 1 . .
C C78 0.39237(17) 0.48743(15) 0.51437(13) 0.0343(5) Uani d 1 . .
H H78 0.390680 0.426635 0.502367 0.041 Uiso calc 1 . .
C C79 0.43454(16) 0.52873(14) 0.58538(13) 0.0302(5) Uani d 1 . .
H H79 0.462072 0.496328 0.621501 0.036 Uiso calc 1 . .
C C80 0.43585(15) 0.61642(14) 0.60247(11) 0.0257(4) Uani d 1 . .
C C81 0.39344(14) 0.66613(13) 0.55010(11) 0.0239(4) Uani d 1 . .
C C82 0.52080(18) 0.62428(16) 0.72639(13) 0.0365(5) Uani d 1 . .
H H82A 0.573459 0.602533 0.713608 0.055 Uiso calc 1 . .
H H82B 0.474809 0.574719 0.734843 0.055 Uiso calc 1 . .
H H82C 0.546158 0.667221 0.770334 0.055 Uiso calc 1 . .
C C91 0.48768(15) 0.21332(13) 0.86469(11) 0.0244(4) Uani d 1 . .
H H91 0.487373 0.264835 0.841573 0.029 Uiso calc 1 . .
C C92 0.5778(2) 0.1232(2) 0.93742(13) 0.0433(7) Uani d 1 . .
H H92A 0.592493 0.142763 0.989351 0.065 Uiso calc 1 . .
H H92B 0.628646 0.095895 0.927387 0.065 Uiso calc 1 . .
H H92C 0.516687 0.079954 0.921885 0.065 Uiso calc 1 . .
C C93 0.66121(18) 0.25655(18) 0.9000(2) 0.0573(9) Uani d 1 . .
H H93A 0.648782 0.303536 0.870560 0.086 Uiso calc 1 . .
H H93B 0.701183 0.222644 0.880642 0.086 Uiso calc 1 . .
H H93C 0.694468 0.282697 0.949917 0.086 Uiso calc 1 . .
C C101 0.07480(14) 0.02528(14) 0.84680(11) 0.0247(4) Uani d 1 . .
H H101 0.043799 0.067091 0.864475 0.030 Uiso calc 1 . .
C C102 0.0824(2) -0.12585(17) 0.81992(19) 0.0544(8) Uani d 1 . .
H H10A 0.040705 -0.157291 0.773556 0.082 Uiso calc 1 . .
H H10B 0.090995 -0.167595 0.855051 0.082 Uiso calc 1 . .
H H10C 0.144704 -0.098456 0.813532 0.082 Uiso calc 1 . .
C C103 -0.0466(2) -0.0882(2) 0.86993(17) 0.0514(7) Uani d 1 . .
H H10D -0.067862 -0.036988 0.888074 0.077 Uiso calc 1 . .
H H10E -0.032022 -0.124630 0.908563 0.077 Uiso calc 1 . .
H H10F -0.097489 -0.123217 0.829274 0.077 Uiso calc 1 . .
C C110 -0.0162(2) 0.34916(18) 0.28550(16) 0.0479(7) Uani d 1 . .
H H110 -0.054878 0.326883 0.315544 0.057 Uiso calc 1 . .
C C111 0.1395(3) 0.4214(3) 0.2762(2) 0.0765(12) Uani d 1 . .
H H11A 0.199011 0.400565 0.291166 0.115 Uiso calc 1 . .
H H11B 0.153809 0.486088 0.284269 0.115 Uiso calc 1 . .
H H11C 0.109420 0.400721 0.224752 0.115 Uiso calc 1 . .
C C112 0.1110(2) 0.3983(2) 0.39459(16) 0.0572(8) Uani d 1 . .
H H11D 0.162972 0.366962 0.407982 0.086 Uiso calc 1 . .
H H11E 0.058861 0.373820 0.415257 0.086 Uiso calc 1 . .
H H11F 0.134829 0.461119 0.413244 0.086 Uiso calc 1 . .
C C121 0.54729(15) 0.41108(14) 0.75563(10) 0.0245(4) Uani d 1 . .
C C131 -0.07003(13) 0.16694(13) 0.93407(10) 0.0202(4) Uani d 1 . .
C C141 0.13318(15) 0.82477(13) 0.56942(10) 0.0228(4) Uani d 1 . .
C C151 0.69896(19) 0.82208(17) 0.66168(11) 0.0350(5) Uani d 1 . .
C C161 0.4141(6) 0.8390(5) 0.7919(4) 0.0362(17) Uani d 0.680(4) A 1
C C961 0.4396(10) 0.8561(10) 0.7940(8) 0.020(2) Uani d 0.320(4) A 2
N N1 0.24878(12) 0.39575(11) 0.65877(9) 0.0203(3) Uani d 1 . .
N N2 0.29349(11) 0.49364(10) 0.78619(9) 0.0195(3) Uani d 1 . .
N N31 0.08461(11) 0.42159(10) 0.87339(9) 0.0194(3) Uani d 1 . .
N N32 0.15182(11) 0.38385(10) 1.00570(9) 0.0200(3) Uani d 1 . .
N N51 0.29036(12) 0.74530(11) 0.42560(9) 0.0214(3) Uani d 1 . .
N N52 0.31698(11) 0.91976(11) 0.44740(9) 0.0208(3) Uani d 1 . .
N N91 0.57117(13) 0.19849(12) 0.89834(10) 0.0289(4) Uani d 1 . .
N N101 0.03909(13) -0.05827(12) 0.84590(10) 0.0296(4) Uani d 1 . .
N N110 0.07606(17) 0.38786(15) 0.31729(12) 0.0433(5) Uani d 1 . .
N N121 0.46702(12) 0.39695(11) 0.75462(10) 0.0245(3) Uani d 1 . .
N N131 -0.01118(11) 0.21749(10) 0.92008(9) 0.0195(3) Uani d 1 . .
N N141 0.20378(13) 0.82501(12) 0.55333(9) 0.0258(4) Uani d 1 . .
N N151 0.62234(14) 0.83099(13) 0.65747(10) 0.0305(4) Uani d 1 . .
N N161 0.45048(16) 0.83626(13) 0.74264(10) 0.0349(4) Uani d 1 . .
O O1 0.42459(9) 0.30425(9) 0.98237(7) 0.0192(3) Uani d 1 . .
O O2 0.33573(9) 0.34532(8) 0.85947(7) 0.0166(2) Uani d 1 . .
O O3 0.27275(9) 0.24984(8) 0.73285(7) 0.0175(2) Uani d 1 . .
O O4 0.26748(10) 0.08498(8) 0.72583(7) 0.0192(3) Uani d 1 . .
O O31 0.28939(10) 0.11197(9) 0.95643(7) 0.0216(3) Uani d 1 . .
O O32 0.20855(9) 0.24163(8) 0.94012(7) 0.0166(2) Uani d 1 . .
O O33 0.11769(9) 0.26091(9) 0.81137(7) 0.0183(3) Uani d 1 . .
O O34 0.06243(10) 0.14280(10) 0.69857(8) 0.0251(3) Uani d 1 . .
O O61 0.55042(12) 1.00204(10) 0.70337(8) 0.0321(3) Uani d 1 . .
O O62 0.43286(10) 0.91519(9) 0.58715(7) 0.0248(3) Uani d 1 . .
O O63 0.39607(11) 0.74948(9) 0.57098(8) 0.0268(3) Uani d 1 . .
O O64 0.47437(12) 0.66543(10) 0.66895(8) 0.0304(3) Uani d 1 . .
O O91 0.40942(10) 0.16447(9) 0.86118(7) 0.0212(3) Uani d 1 . .
O O101 0.14673(10) 0.05369(9) 0.82604(8) 0.0239(3) Uani d 1 . .
O O110 -0.05398(19) 0.34068(16) 0.21991(13) 0.0669(6) Uani d 1 . .
O O971 0.2471(4) 0.7241(3) 0.8914(3) 0.0312(13) Uani d 0.320(4) A 2
H H97A 0.191678 0.713560 0.859708 0.047 Uiso d 0.320(4) A 2
H H97B 0.286528 0.765421 0.879411 0.047 Uiso d 0.320(4) A 2
S S121 0.66030(4) 0.43263(6) 0.75822(3) 0.04730(18) Uani d 1 . .
S S131 -0.15358(5) 0.09592(4) 0.95208(4) 0.04343(15) Uani d 1 . .
S S141 0.03489(4) 0.82561(4) 0.59226(4) 0.03809(13) Uani d 1 . .
S S151 0.80856(6) 0.81383(8) 0.66793(4) 0.0716(3) Uani d 1 . .
S S161 0.36571(19) 0.84272(15) 0.85955(6) 0.0601(7) Uani d 0.680(4) A 1
S S961 0.41791(18) 0.88705(18) 0.86980(10) 0.0261(6) Uani d 0.320(4) A 2
Sm Sm1 0.25154(2) 0.19066(2) 0.83656(2) 0.01485(3) Uani d 1 . .
Zn Zn1 0.33194(2) 0.37866(2) 0.75889(2) 0.01671(4) Uani d 1 . .
Zn Zn31 0.09979(2) 0.30267(2) 0.90801(2) 0.01559(4) Uani d 1 . .
Zn Zn61 0.48983(2) 0.83366(2) 0.65355(2) 0.02684(5) Uani d 1 . .
Zn Zn62 0.31979(2) 0.83012(2) 0.51943(2) 0.02048(5) Uani d 1 . .

loop_
_atom_site_aniso_label
_atom_site_aniso_U_11
_atom_site_aniso_U_22
_atom_site_aniso_U_33
_atom_site_aniso_U_12
_atom_site_aniso_U_13
_atom_site_aniso_U_23
C1 0.0196(9) 0.0251(10) 0.0234(9) 0.0034(7) 0.0012(7) 0.0090(8)
C2 0.0123(8) 0.0167(8) 0.0186(8) -0.0008(6) 0.0045(6) 0.0024(7)
C3 0.0137(8) 0.0171(8) 0.0203(9) 0.0007(6) 0.0043(7) 0.0039(7)
C4 0.0166(9) 0.0232(9) 0.0179(9) 0.0004(7) 0.0023(7) 0.0026(7)
C5 0.0207(9) 0.0226(9) 0.0217(9) -0.0001(7) 0.0058(7) -0.0028(7)
C6 0.0176(9) 0.0164(8) 0.0263(10) 0.0015(7) 0.0070(7) 0.0008(7)
C7 0.0120(8) 0.0178(8) 0.0214(9) 0.0006(6) 0.0041(7) 0.0029(7)
C8 0.0147(8) 0.0160(8) 0.0264(9) 0.0016(7) 0.0052(7) 0.0050(7)
C9 0.0240(10) 0.0222(9) 0.0266(10) 0.0066(8) 0.0093(8) 0.0120(8)
C10 0.0479(14) 0.0233(10) 0.0322(12) 0.0106(10) 0.0100(10) 0.0101(9)
C11 0.0564(16) 0.0257(11) 0.0414(13) 0.0165(11) 0.0133(12) 0.0172(10)
C12 0.0456(14) 0.0345(12) 0.0338(12) 0.0181(10) 0.0133(10) 0.0212(10)
C13 0.0358(12) 0.0325(11) 0.0253(10) 0.0139(9) 0.0115(9) 0.0142(9)
C14 0.0230(9) 0.0246(10) 0.0254(10) 0.0082(8) 0.0110(8) 0.0130(8)
C15 0.0263(10) 0.0294(10) 0.0183(9) 0.0111(8) 0.0084(8) 0.0118(8)
C16 0.0232(9) 0.0265(10) 0.0167(9) 0.0087(8) 0.0064(7) 0.0060(7)
C17 0.0275(10) 0.0363(11) 0.0157(9) 0.0130(9) 0.0065(8) 0.0066(8)
C18 0.0278(10) 0.0358(11) 0.0156(9) 0.0116(9) 0.0058(8) -0.0001(8)
C19 0.0221(9) 0.0242(9) 0.0203(9) 0.0075(7) 0.0068(7) 0.0006(7)
C20 0.0174(8) 0.0227(9) 0.0157(8) 0.0059(7) 0.0055(7) 0.0044(7)
C21 0.0158(8) 0.0231(9) 0.0152(8) 0.0046(7) 0.0054(7) 0.0034(7)
C22 0.0337(11) 0.0204(9) 0.0227(9) 0.0112(8) 0.0079(8) 0.0051(7)
C31 0.0365(12) 0.0235(10) 0.0281(10) 0.0128(9) 0.0128(9) 0.0127(8)
C32 0.0142(8) 0.0209(9) 0.0151(8) -0.0010(7) 0.0044(6) 0.0032(7)
C33 0.0182(9) 0.0224(9) 0.0162(8) -0.0006(7) 0.0049(7) 0.0051(7)
C34 0.0227(10) 0.0272(10) 0.0201(9) 0.0010(8) 0.0047(7) 0.0105(8)
C35 0.0248(10) 0.0368(11) 0.0152(9) -0.0005(8) 0.0038(7) 0.0089(8)
C36 0.0236(10) 0.0349(11) 0.0147(9) -0.0006(8) 0.0056(7) 0.0013(8)
C37 0.0163(9) 0.0255(9) 0.0162(8) -0.0006(7) 0.0040(7) 0.0011(7)
C38 0.0195(9) 0.0268(10) 0.0194(9) 0.0008(7) 0.0070(7) -0.0049(7)
C39 0.0132(8) 0.0196(9) 0.0311(10) 0.0003(7) 0.0073(7) -0.0037(8)
C40 0.0210(10) 0.0288(11) 0.0335(11) 0.0024(8) 0.0075(8) -0.0077(9)
C41 0.0241(11) 0.0268(11) 0.0467(14) 0.0030(8) 0.0110(10) -0.0134(10)
C42 0.0271(11) 0.0215(10) 0.0552(15) 0.0063(8) 0.0143(10) -0.0046(10)
C43 0.0240(10) 0.0240(10) 0.0418(12) 0.0064(8) 0.0111(9) 0.0017(9)
C44 0.0136(8) 0.0193(9) 0.0336(11) 0.0008(7) 0.0085(8) -0.0020(8)
C45 0.0185(9) 0.0201(9) 0.0315(10) 0.0044(7) 0.0069(8) 0.0081(8)
C46 0.0180(9) 0.0271(10) 0.0223(9) 0.0051(7) 0.0061(7) 0.0092(8)
C47 0.0287(11) 0.0354(11) 0.0287(11) 0.0141(9) 0.0082(9) 0.0160(9)
C48 0.0309(11) 0.0510(14) 0.0221(10) 0.0184(10) 0.0046(9) 0.0156(10)
C49 0.0239(10) 0.0454(13) 0.0178(9) 0.0115(9) 0.0032(8) 0.0031(9)
C50 0.0182(9) 0.0305(10) 0.0201(9) 0.0086(8) 0.0064(7) 0.0046(8)
C51 0.0133(8) 0.0264(9) 0.0173(8) 0.0048(7) 0.0046(7) 0.0066(7)
C52 0.0291(11) 0.0359(12) 0.0319(11) 0.0050(9) 0.0084(9) -0.0106(9)
C61 0.0646(18) 0.0433(14) 0.0188(11) 0.0173(13) -0.0060(11) -0.0061(10)
C62 0.0201(9) 0.0229(9) 0.0195(9) 0.0061(7) 0.0057(7) 0.0006(7)
C63 0.0237(10) 0.0277(10) 0.0207(9) 0.0078(8) 0.0058(8) 0.0001(8)
C64 0.0257(10) 0.0277(10) 0.0261(10) 0.0035(8) 0.0080(8) -0.0053(8)
C65 0.0299(11) 0.0222(10) 0.0343(11) 0.0043(8) 0.0125(9) 0.0009(8)
C66 0.0260(10) 0.0257(10) 0.0293(10) 0.0068(8) 0.0101(8) 0.0068(8)
C67 0.0194(9) 0.0236(9) 0.0230(9) 0.0059(7) 0.0076(7) 0.0031(7)
C68 0.0214(9) 0.0270(10) 0.0209(9) 0.0097(8) 0.0063(7) 0.0071(7)
C69 0.0184(9) 0.0316(10) 0.0173(9) 0.0069(8) 0.0030(7) 0.0033(8)
C70 0.0281(11) 0.0350(11) 0.0241(10) 0.0106(9) 0.0016(8) 0.0074(9)
C71 0.0327(12) 0.0464(14) 0.0218(10) 0.0137(10) -0.0020(9) 0.0083(9)
C72 0.0258(11) 0.0457(13) 0.0197(10) 0.0089(9) -0.0015(8) -0.0002(9)
C73 0.0214(10) 0.0351(11) 0.0208(9) 0.0075(8) 0.0019(8) -0.0011(8)
C74 0.0174(9) 0.0315(10) 0.0182(9) 0.0071(8) 0.0036(7) 0.0027(8)
C75 0.0231(10) 0.0290(10) 0.0194(9) 0.0057(8) 0.0036(7) -0.0010(8)
C76 0.0245(10) 0.0251(10) 0.0240(10) 0.0075(8) 0.0059(8) 0.0019(8)
C77 0.0328(11) 0.0277(11) 0.0289(11) 0.0086(9) 0.0056(9) -0.0025(8)
C78 0.0386(13) 0.0240(10) 0.0405(13) 0.0118(9) 0.0082(10) 0.0005(9)
C79 0.0308(11) 0.0266(10) 0.0344(11) 0.0105(9) 0.0060(9) 0.0090(9)
C80 0.0251(10) 0.0254(10) 0.0252(10) 0.0056(8) 0.0034(8) 0.0052(8)
C81 0.0238(10) 0.0235(10) 0.0243(10) 0.0068(8) 0.0048(8) 0.0040(8)
C82 0.0391(13) 0.0318(12) 0.0307(12) 0.0076(10) -0.0074(10) 0.0110(9)
C91 0.0268(10) 0.0187(9) 0.0299(10) 0.0098(8) 0.0077(8) 0.0036(8)
C92 0.0475(15) 0.0749(19) 0.0237(11) 0.0415(14) 0.0138(10) 0.0202(12)
C93 0.0250(12) 0.0307(13) 0.108(3) 0.0047(10) 0.0126(14) -0.0171(15)
C101 0.0227(10) 0.0243(10) 0.0259(10) 0.0037(8) 0.0061(8) 0.0016(8)
C102 0.068(2) 0.0219(12) 0.081(2) 0.0044(12) 0.0373(17) 0.0059(13)
C103 0.0339(14) 0.0588(18) 0.0582(18) -0.0103(12) 0.0206(13) 0.0121(14)
C110 0.0610(18) 0.0378(14) 0.0460(16) 0.0085(13) 0.0150(13) 0.0151(12)
C111 0.055(2) 0.120(3) 0.063(2) 0.011(2) 0.0313(18) 0.032(2)
C112 0.063(2) 0.0597(19) 0.0393(15) -0.0102(15) 0.0151(14) 0.0039(13)
C121 0.0257(10) 0.0320(11) 0.0178(9) 0.0088(8) 0.0072(8) 0.0050(8)
C131 0.0194(9) 0.0208(9) 0.0205(9) 0.0063(7) 0.0046(7) 0.0026(7)
C141 0.0299(11) 0.0188(9) 0.0167(9) 0.0037(8) 0.0019(8) 0.0025(7)
C151 0.0466(14) 0.0459(14) 0.0160(9) 0.0193(11) 0.0061(9) 0.0082(9)
C161 0.058(5) 0.035(4) 0.0200(16) 0.028(3) 0.004(3) 0.006(2)
C961 0.023(5) 0.012(4) 0.0205(18) 0.001(3) 0.000(3) 0.004(2)
N1 0.0218(8) 0.0227(8) 0.0208(8) 0.0079(6) 0.0090(6) 0.0104(6)
N2 0.0185(8) 0.0181(7) 0.0229(8) 0.0034(6) 0.0060(6) 0.0082(6)
N31 0.0142(7) 0.0173(7) 0.0264(8) 0.0021(6) 0.0060(6) 0.0021(6)
N32 0.0154(7) 0.0196(8) 0.0230(8) 0.0003(6) 0.0061(6) -0.0034(6)
N51 0.0190(8) 0.0264(8) 0.0175(7) 0.0057(6) 0.0025(6) 0.0019(6)
N52 0.0186(8) 0.0264(8) 0.0173(7) 0.0066(6) 0.0032(6) 0.0039(6)
N91 0.0232(9) 0.0289(9) 0.0323(10) 0.0107(7) 0.0026(7) -0.0065(7)
N101 0.0271(9) 0.0283(9) 0.0315(9) -0.0031(7) 0.0113(8) 0.0045(7)
N110 0.0518(14) 0.0428(12) 0.0386(12) 0.0103(10) 0.0170(10) 0.0082(9)
N121 0.0223(9) 0.0261(9) 0.0289(9) 0.0065(7) 0.0105(7) 0.0110(7)
N131 0.0180(8) 0.0192(8) 0.0199(8) 0.0015(6) 0.0050(6) 0.0013(6)
N141 0.0318(10) 0.0248(9) 0.0227(8) 0.0073(7) 0.0092(7) 0.0053(7)
N151 0.0349(10) 0.0315(10) 0.0240(9) 0.0115(8) 0.0014(8) 0.0066(7)
N161 0.0470(12) 0.0336(10) 0.0224(8) 0.0123(9) 0.0039(8) 0.0024(7)
O1 0.0206(6) 0.0190(6) 0.0178(6) 0.0053(5) 0.0029(5) 0.0052(5)
O2 0.0179(6) 0.0157(6) 0.0153(6) 0.0012(5) 0.0044(5) 0.0028(5)
O3 0.0223(6) 0.0178(6) 0.0129(6) 0.0039(5) 0.0056(5) 0.0038(5)
O4 0.0261(7) 0.0173(6) 0.0156(6) 0.0064(5) 0.0066(5) 0.0033(5)
O31 0.0312(7) 0.0205(7) 0.0172(6) 0.0104(6) 0.0088(5) 0.0076(5)
O32 0.0177(6) 0.0195(6) 0.0130(6) 0.0040(5) 0.0043(5) 0.0035(5)
O33 0.0178(6) 0.0226(6) 0.0152(6) 0.0058(5) 0.0042(5) 0.0040(5)
O34 0.0266(7) 0.0283(7) 0.0208(7) 0.0098(6) 0.0054(6) -0.0005(6)
O61 0.0418(9) 0.0290(8) 0.0188(7) 0.0112(7) -0.0050(6) -0.0029(6)
O62 0.0295(8) 0.0216(7) 0.0193(7) 0.0064(6) -0.0015(6) 0.0023(5)
O63 0.0347(8) 0.0217(7) 0.0203(7) 0.0092(6) -0.0016(6) 0.0023(5)
O64 0.0382(9) 0.0243(7) 0.0240(7) 0.0072(6) -0.0024(6) 0.0073(6)
O91 0.0223(7) 0.0218(7) 0.0211(7) 0.0077(5) 0.0059(5) 0.0050(5)
O101 0.0267(7) 0.0197(7) 0.0252(7) 0.0010(5) 0.0093(6) 0.0047(5)
O110 0.0822(17) 0.0565(14) 0.0609(15) 0.0144(12) 0.0128(13) 0.0216(11)
O971 0.032(3) 0.026(3) 0.031(3) 0.004(2) 0.004(2) 0.001(2)
S121 0.0194(3) 0.0920(6) 0.0300(3) 0.0114(3) 0.0091(2) -0.0001(3)
S131 0.0325(3) 0.0404(3) 0.0586(4) -0.0051(3) 0.0200(3) 0.0198(3)
S141 0.0280(3) 0.0428(3) 0.0449(3) 0.0059(2) 0.0148(3) 0.0029(3)
S151 0.0513(5) 0.1423(9) 0.0340(4) 0.0500(5) 0.0135(3) 0.0104(5)
S161 0.1116(17) 0.0738(13) 0.0242(5) 0.0725(14) 0.0286(7) 0.0186(6)
S961 0.0349(12) 0.0298(12) 0.0178(8) 0.0150(10) 0.0082(7) 0.0042(7)
Sm1 0.01849(5) 0.01405(4) 0.01404(4) 0.00403(3) 0.00687(3) 0.00452(3)
Zn1 0.01724(10) 0.01703(10) 0.01765(10) 0.00387(8) 0.00633(8) 0.00702(8)
Zn31 0.01394(10) 0.01608(10) 0.01577(10) 0.00152(7) 0.00384(7) 0.00109(7)
Zn61 0.03172(13) 0.02864(12) 0.01707(11) 0.00918(10) -0.00126(9) 0.00330(9)
Zn62 0.02403(11) 0.02136(11) 0.01524(10) 0.00642(9) 0.00265(8) 0.00237(8)

loop_
_atom_type_symbol
_atom_type_description
_atom_type_scat_dispersion_real
_atom_type_scat_dispersion_imag
_atom_type_scat_source
C C 0.0033 0.0016 'International Tables Vol C Tables 4.2.6.8 and 6.1.1.4'
H H 0.0000 0.0000 'International Tables Vol C Tables 4.2.6.8 and 6.1.1.4'
N N 0.0061 0.0033 'International Tables Vol C Tables 4.2.6.8 and 6.1.1.4'
O O 0.0106 0.0060 'International Tables Vol C Tables 4.2.6.8 and 6.1.1.4'
S S 0.1246 0.1234 'International Tables Vol C Tables 4.2.6.8 and 6.1.1.4'
Sm Sm -0.1638 3.4418 'International Tables Vol C Tables 4.2.6.8 and 6.1.1.4'
Zn Zn 0.2839 1.4301 'International Tables Vol C Tables 4.2.6.8 and 6.1.1.4'

loop_
_exptl_crystal_face_index_h
_exptl_crystal_face_index_k
_exptl_crystal_face_index_l
_exptl_crystal_face_perp_dist
-2 0 5 0.0847
2 0 -5 0.0847
5 0 2 0.1321
-5 2 -2 0.1014
-2 5 0 0.0899
2 -5 0 0.0899

loop_
_geom_angle_atom_site_label_1
_geom_angle_atom_site_label_2
_geom_angle_atom_site_label_3
_geom_angle
_geom_angle_publ_flag
H1A C1 H1B 109.5 ?
H1A C1 H1C 109.5 ?
H1B C1 H1C 109.5 ?
O1 C1 H1A 109.5 ?
O1 C1 H1B 109.5 ?
O1 C1 H1C 109.5 ?
C7 C2 C3 117.35(16) ?
O2 C2 C3 118.66(16) ?
O2 C2 C7 123.99(16) ?
C4 C3 C2 121.73(17) ?
O1 C3 C2 113.53(16) ?
O1 C3 C4 124.74(17) ?
C3 C4 H4 120.0 ?
C3 C4 C5 120.00(18) ?
C5 C4 H4 120.0 ?
C4 C5 H5 120.1 ?
C6 C5 C4 119.80(18) ?
C6 C5 H5 120.1 ?
C5 C6 H6 119.3 ?
C5 C6 C7 121.31(18) ?
C7 C6 H6 119.3 ?
C2 C7 C8 124.65(17) ?
C6 C7 C2 119.60(17) ?
C6 C7 C8 115.71(17) ?
C7 C8 H8 117.3 ?
N2 C8 C7 125.39(17) ?
N2 C8 H8 117.3 ?
C10 C9 C14 120.05(18) ?
C10 C9 N2 123.68(19) ?
C14 C9 N2 116.17(17) ?
C9 C10 H10 120.1 ?
C11 C10 C9 119.8(2) ?
C11 C10 H10 120.1 ?
C10 C11 H11 119.8 ?
C10 C11 C12 120.3(2) ?
C12 C11 H11 119.8 ?
C11 C12 H12 119.7 ?
C11 C12 C13 120.6(2) ?
C13 C12 H12 119.7 ?
C12 C13 H13 120.0 ?
C12 C13 C14 120.1(2) ?
C14 C13 H13 120.0 ?
C9 C14 N1 115.65(17) ?
C13 C14 C9 119.10(19) ?
C13 C14 N1 125.23(19) ?
C16 C15 H15 117.6 ?
N1 C15 H15 117.6 ?
N1 C15 C16 124.87(17) ?
C17 C16 C15 117.83(17) ?
C21 C16 C15 123.11(17) ?
C21 C16 C17 118.86(18) ?
C16 C17 H17 119.4 ?
C18 C17 C16 121.11(18) ?
C18 C17 H17 119.4 ?
C17 C18 H18 119.7 ?
C17 C18 C19 120.54(18) ?
C19 C18 H18 119.7 ?
C18 C19 H19 120.5 ?
C20 C19 C18 118.94(18) ?
C20 C19 H19 120.5 ?
C19 C20 C21 121.94(17) ?
C19 C20 O4 125.38(17) ?
O4 C20 C21 112.63(15) ?
C20 C21 C16 118.57(17) ?
O3 C21 C16 124.27(17) ?
O3 C21 C20 117.06(16) ?
H22A C22 H22B 109.5 ?
H22A C22 H22C 109.5 ?
H22B C22 H22C 109.5 ?
O4 C22 H22A 109.5 ?
O4 C22 H22B 109.5 ?
O4 C22 H22C 109.5 ?
H31A C31 H31B 109.5 ?
H31A C31 H31C 109.5 ?
H31B C31 H31C 109.5 ?
O31 C31 H31A 109.5 ?
O31 C31 H31B 109.5 ?
O31 C31 H31C 109.5 ?
C33 C32 C37 118.09(17) ?
O32 C32 C33 117.14(16) ?
O32 C32 C37 124.68(17) ?
C34 C33 C32 122.15(18) ?
O31 C33 C32 112.33(15) ?
O31 C33 C34 125.46(18) ?
C33 C34 H34 120.4 ?
C33 C34 C35 119.25(19) ?
C35 C34 H34 120.4 ?
C34 C35 H35 120.0 ?
C36 C35 C34 120.03(18) ?
C36 C35 H35 120.0 ?
C35 C36 H36 119.2 ?
C35 C36 C37 121.59(19) ?
C37 C36 H36 119.2 ?
C32 C37 C36 118.72(18) ?
C32 C37 C38 123.00(17) ?
C36 C37 C38 118.06(18) ?
C37 C38 H38 118.0 ?
N32 C38 C37 124.09(17) ?
N32 C38 H38 118.0 ?
C40 C39 C44 119.82(19) ?
C40 C39 N32 124.1(2) ?
C44 C39 N32 116.04(17) ?
C39 C40 H40 120.2 ?
C41 C40 C39 119.6(2) ?
C41 C40 H40 120.2 ?
C40 C41 H41 119.7 ?
C42 C41 C40 120.6(2) ?
C42 C41 H41 119.7 ?
C41 C42 H42 119.6 ?
C41 C42 C43 120.7(2) ?
C43 C42 H42 119.6 ?
C42 C43 H43 120.2 ?
C42 C43 C44 119.6(2) ?
C44 C43 H43 120.2 ?
C39 C44 N31 116.47(17) ?
C43 C44 C39 119.62(19) ?
C43 C44 N31 123.9(2) ?
C46 C45 H45 117.3 ?
N31 C45 H45 117.3 ?
N31 C45 C46 125.38(18) ?
C47 C46 C45 116.73(18) ?
C51 C46 C45 124.06(17) ?
C51 C46 C47 119.19(19) ?
C46 C47 H47 119.5 ?
C48 C47 C46 120.9(2) ?
C48 C47 H47 119.5 ?
C47 C48 H48 119.9 ?
C47 C48 C49 120.27(19) ?
C49 C48 H48 119.9 ?
C48 C49 H49 120.0 ?
C50 C49 C48 119.9(2) ?
C50 C49 H49 120.0 ?
C49 C50 C51 121.15(19) ?
O34 C50 C49 125.60(19) ?
O34 C50 C51 113.25(16) ?
C50 C51 C46 118.34(17) ?
O33 C51 C46 123.33(17) ?
O33 C51 C50 118.33(17) ?
H52A C52 H52B 109.5 ?
H52A C52 H52C 109.5 ?
H52B C52 H52C 109.5 ?
O34 C52 H52A 109.5 ?
O34 C52 H52B 109.5 ?
O34 C52 H52C 109.5 ?
H61A C61 H61B 109.5 ?
H61A C61 H61C 109.5 ?
H61B C61 H61C 109.5 ?
O61 C61 H61A 109.5 ?
O61 C61 H61B 109.5 ?
O61 C61 H61C 109.5 ?
C67 C62 C63 118.03(18) ?
O62 C62 C63 117.98(17) ?
O62 C62 C67 123.98(17) ?
C64 C63 C62 121.73(19) ?
O61 C63 C62 112.25(18) ?
O61 C63 C64 126.02(19) ?
C63 C64 H64 120.2 ?
C63 C64 C65 119.57(19) ?
C65 C64 H64 120.2 ?
C64 C65 H65 119.9 ?
C66 C65 C64 120.1(2) ?
C66 C65 H65 119.9 ?
C65 C66 H66 119.4 ?
C65 C66 C67 121.1(2) ?
C67 C66 H66 119.4 ?
C62 C67 C66 119.13(18) ?
C62 C67 C68 123.64(18) ?
C66 C67 C68 117.22(18) ?
C67 C68 H68 117.6 ?
N52 C68 C67 124.86(18) ?
N52 C68 H68 117.6 ?
C70 C69 C74 119.76(19) ?
C70 C69 N52 124.25(19) ?
C74 C69 N52 115.97(17) ?
C69 C70 H70 120.2 ?
C71 C70 C69 119.7(2) ?
C71 C70 H70 120.2 ?
C70 C71 H71 119.8 ?
C72 C71 C70 120.5(2) ?
C72 C71 H71 119.8 ?
C71 C72 H72 119.7 ?
C73 C72 C71 120.5(2) ?
C73 C72 H72 119.7 ?
C72 C73 H73 120.0 ?
C72 C73 C74 120.0(2) ?
C74 C73 H73 120.0 ?
C69 C74 N51 116.15(17) ?
C73 C74 C69 119.59(18) ?
C73 C74 N51 124.22(19) ?
C76 C75 H75 117.3 ?
N51 C75 H75 117.3 ?
N51 C75 C76 125.49(18) ?
C77 C76 C75 117.14(19) ?
C81 C76 C75 124.22(18) ?
C81 C76 C77 118.60(19) ?
C76 C77 H77 119.3 ?
C78 C77 C76 121.4(2) ?
C78 C77 H77 119.3 ?
C77 C78 H78 119.9 ?
C77 C78 C79 120.2(2) ?
C79 C78 H78 119.9 ?
C78 C79 H79 120.2 ?
C80 C79 C78 119.5(2) ?
C80 C79 H79 120.2 ?
C79 C80 C81 121.6(2) ?
O64 C80 C79 126.19(19) ?
O64 C80 C81 112.22(18) ?
C76 C81 C80 118.54(19) ?
O63 C81 C76 123.47(18) ?
O63 C81 C80 117.98(18) ?
H82A C82 H82B 109.5 ?
H82A C82 H82C 109.5 ?
H82B C82 H82C 109.5 ?
O64 C82 H82A 109.5 ?
O64 C82 H82B 109.5 ?
O64 C82 H82C 109.5 ?
N91 C91 H91 117.8 ?
O91 C91 H91 117.8 ?
O91 C91 N91 124.34(19) ?
H92A C92 H92B 109.5 ?
H92A C92 H92C 109.5 ?
H92B C92 H92C 109.5 ?
N91 C92 H92A 109.5 ?
N91 C92 H92B 109.5 ?
N91 C92 H92C 109.5 ?
H93A C93 H93B 109.5 ?
H93A C93 H93C 109.5 ?
H93B C93 H93C 109.5 ?
N91 C93 H93A 109.5 ?
N91 C93 H93B 109.5 ?
N91 C93 H93C 109.5 ?
N101 C101 H101 117.9 ?
O101 C101 H101 117.9 ?
O101 C101 N101 124.2(2) ?
H10A C102 H10B 109.5 ?
H10A C102 H10C 109.5 ?
H10B C102 H10C 109.5 ?
N101 C102 H10A 109.5 ?
N101 C102 H10B 109.5 ?
N101 C102 H10C 109.5 ?
H10D C103 H10E 109.5 ?
H10D C103 H10F 109.5 ?
H10E C103 H10F 109.5 ?
N101 C103 H10D 109.5 ?
N101 C103 H10E 109.5 ?
N101 C103 H10F 109.5 ?
N110 C110 H110 117.8 ?
O110 C110 H110 117.8 ?
O110 C110 N110 124.4(3) ?
H11A C111 H11B 109.5 ?
H11A C111 H11C 109.5 ?
H11B C111 H11C 109.5 ?
N110 C111 H11A 109.5 ?
N110 C111 H11B 109.5 ?
N110 C111 H11C 109.5 ?
H11D C112 H11E 109.5 ?
H11D C112 H11F 109.5 ?
H11E C112 H11F 109.5 ?
N110 C112 H11D 109.5 ?
N110 C112 H11E 109.5 ?
N110 C112 H11F 109.5 ?
N121 C121 S121 178.9(2) ?
N131 C131 S131 178.92(19) ?
N141 C141 S141 179.4(2) ?
N151 C151 S151 177.7(2) ?
N161 C161 S161 179.4(8) ?
N161 C961 S961 177.1(16) ?
C14 N1 Zn1 111.82(13) ?
C15 N1 C14 123.18(17) ?
C15 N1 Zn1 124.87(13) ?
C8 N2 C9 121.74(17) ?
C8 N2 Zn1 125.65(13) ?
C9 N2 Zn1 112.50(13) ?
C44 N31 Zn31 112.56(13) ?
C45 N31 C44 122.48(17) ?
C45 N31 Zn31 124.93(14) ?
C38 N32 C39 123.60(17) ?
C38 N32 Zn31 123.97(14) ?
C39 N32 Zn31 112.41(13) ?
C74 N51 Zn62 110.35(13) ?
C75 N51 C74 122.96(17) ?
C75 N51 Zn62 126.57(14) ?
C68 N52 C69 123.05(17) ?
C68 N52 Zn62 126.59(14) ?
C69 N52 Zn62 110.33(13) ?
C91 N91 C92 121.3(2) ?
C91 N91 C93 122.6(2) ?
C93 N91 C92 116.1(2) ?
C101 N101 C102 121.1(2) ?
C101 N101 C103 122.1(2) ?
C102 N101 C103 116.8(2) ?
C110 N110 C111 121.5(3) ?
C110 N110 C112 119.5(2) ?
C111 N110 C112 118.9(3) ?
C121 N121 Zn1 176.12(18) ?
C131 N131 Zn31 172.86(16) ?
C141 N141 Zn62 175.46(17) ?
C151 N151 Zn61 173.9(2) ?
C161 N161 Zn61 170.9(5) ?
C961 N161 Zn61 164.2(7) ?
C3 O1 C1 116.75(15) ?
C2 O2 Sm1 130.20(11) ?
C2 O2 Zn1 122.79(11) ?
Zn1 O2 Sm1 103.89(5) ?
C21 O3 Sm1 127.23(11) ?
C21 O3 Zn1 123.57(11) ?
Zn1 O3 Sm1 109.18(5) ?
C20 O4 C22 116.69(14) ?
C20 O4 Sm1 115.77(10) ?
C22 O4 Sm1 126.89(11) ?
C31 O31 Sm1 124.14(11) ?
C33 O31 C31 117.42(15) ?
C33 O31 Sm1 118.41(11) ?
C32 O32 Sm1 130.47(11) ?
C32 O32 Zn31 120.58(11) ?
Zn31 O32 Sm1 107.99(5) ?
C51 O33 Sm1 130.64(11) ?
C51 O33 Zn31 122.08(11) ?
Zn31 O33 Sm1 106.25(5) ?
C50 O34 C52 116.72(17) ?
C63 O61 C61 117.58(18) ?
C62 O62 Zn61 132.34(12) ?
C62 O62 Zn62 125.95(12) ?
Zn62 O62 Zn61 101.13(6) ?
C81 O63 Zn61 129.26(13) ?
C81 O63 Zn62 128.36(13) ?
Zn62 O63 Zn61 101.79(6) ?
C80 O64 C82 118.24(17) ?
C91 O91 Sm1 131.76(12) ?
C101 O101 Sm1 136.34(13) ?
H97A O971 H97B 109.5 ?
O2 Sm1 O4 119.60(4) y
O2 Sm1 O31 111.28(4) y
O2 Sm1 Zn1 34.04(3) ?
O2 Sm1 Zn31 75.83(3) ?
O3 Sm1 O2 66.10(4) y
O3 Sm1 O4 60.69(4) y
O3 Sm1 O31 159.39(4) y
O3 Sm1 O32 134.80(4) y
O3 Sm1 O33 80.48(4) y
O3 Sm1 O91 89.74(5) ?
O3 Sm1 O101 119.90(5) ?
O3 Sm1 Zn1 32.25(3) ?
O3 Sm1 Zn31 108.18(3) ?
O4 Sm1 O31 108.63(4) ?
O4 Sm1 Zn1 90.48(3) ?
O4 Sm1 Zn31 146.28(3) ?
O31 Sm1 Zn1 142.97(3) ?
O31 Sm1 Zn31 90.16(3) ?
O32 Sm1 O2 78.61(4) y
O32 Sm1 O4 161.77(4) y
O32 Sm1 O31 59.85(4) y
O32 Sm1 O33 65.80(4) y
O32 Sm1 O91 114.01(4) ?
O32 Sm1 Zn1 107.06(3) ?
O32 Sm1 Zn31 32.72(3) ?
O33 Sm1 O2 79.92(4) ?
O33 Sm1 O4 115.61(4) ?
O33 Sm1 O31 119.80(4) ?
O33 Sm1 Zn1 75.67(3) ?
O33 Sm1 Zn31 33.13(3) ?
O91 Sm1 O2 83.29(4) y
O91 Sm1 O4 70.36(4) y
O91 Sm1 O31 69.71(4) y
O91 Sm1 O33 162.88(5) y
O91 Sm1 Zn1 88.55(3) ?
O91 Sm1 Zn31 143.36(3) ?
O101 Sm1 O2 167.46(5) ?
O101 Sm1 O4 71.53(4) ?
O101 Sm1 O31 67.27(5) ?
O101 Sm1 O32 90.46(5) ?
O101 Sm1 O33 90.05(5) ?
O101 Sm1 O91 107.03(5) ?
O101 Sm1 Zn1 149.69(4) ?
O101 Sm1 Zn31 91.66(4) ?
Zn1 Sm1 Zn31 90.491(5) ?
N1 Zn1 Sm1 117.86(5) ?
N2 Zn1 N1 79.60(6) ?
N2 Zn1 Sm1 118.28(4) ?
N121 Zn1 N1 108.05(7) y
N121 Zn1 N2 112.95(7) y
N121 Zn1 O2 104.31(6) y
N121 Zn1 O3 108.25(6) ?
N121 Zn1 Sm1 115.01(5) ?
O2 Zn1 N1 147.54(6) ?
O2 Zn1 N2 90.27(6) ?
O2 Zn1 Sm1 42.08(4) ?
O3 Zn1 N1 87.12(6) ?
O3 Zn1 N2 138.79(6) ?
O3 Zn1 O2 80.40(5) ?
O3 Zn1 Sm1 38.57(4) ?
N31 Zn31 N32 80.42(7) ?
N31 Zn31 Sm1 116.69(4) ?
N32 Zn31 Sm1 120.54(4) ?
N131 Zn31 N31 120.99(6) ?
N131 Zn31 N32 104.40(6) ?
N131 Zn31 O32 102.67(6) ?
N131 Zn31 O33 105.95(6) ?
N131 Zn31 Sm1 110.51(5) ?
O32 Zn31 N31 136.30(6) ?
O32 Zn31 N32 87.56(6) ?
O32 Zn31 O33 79.86(5) ?
O32 Zn31 Sm1 39.29(3) ?
O33 Zn31 N31 89.29(6) ?
O33 Zn31 N32 149.00(6) ?
O33 Zn31 Sm1 40.63(4) ?
N151 Zn61 O62 114.80(7) ?
N151 Zn61 O63 112.60(7) ?
N151 Zn61 Zn62 129.02(5) ?
N161 Zn61 N151 119.03(8) ?
N161 Zn61 O62 112.66(7) ?
N161 Zn61 O63 113.62(8) ?
N161 Zn61 Zn62 111.94(6) ?
O62 Zn61 Zn62 39.28(4) ?
O63 Zn61 O62 76.86(6) ?
O63 Zn61 Zn62 39.03(4) ?
N51 Zn62 Zn61 123.45(5) ?
N52 Zn62 N51 80.67(7) ?
N52 Zn62 Zn61 125.32(5) ?
N141 Zn62 N51 110.27(7) ?
N141 Zn62 N52 106.67(7) ?
N141 Zn62 O62 111.31(7) ?
N141 Zn62 O63 108.59(7) ?
N141 Zn62 Zn61 107.65(5) ?
O62 Zn62 N51 138.41(6) ?
O62 Zn62 N52 88.34(6) ?
O62 Zn62 Zn61 39.59(4) ?
O63 Zn62 N51 88.94(6) ?
O63 Zn62 N52 144.69(7) ?
O63 Zn62 O62 77.30(6) ?
O63 Zn62 Zn61 39.18(4) ?

loop_
_geom_bond_atom_site_label_1
_geom_bond_atom_site_label_2
_geom_bond_distance
_geom_bond_publ_flag
C1 H1A 0.9800 ?
C1 H1B 0.9800 ?
C1 H1C 0.9800 ?
C1 O1 1.431(2) ?
C2 C3 1.421(2) ?
C2 C7 1.415(3) ?
C2 O2 1.329(2) ?
C3 C4 1.379(3) ?
C3 O1 1.367(2) ?
C4 H4 0.9500 ?
C4 C5 1.400(3) ?
C5 H5 0.9500 ?
C5 C6 1.367(3) ?
C6 H6 0.9500 ?
C6 C7 1.415(3) ?
C7 C8 1.444(3) ?
C8 H8 0.9500 ?
C8 N2 1.285(3) ?
C9 C10 1.400(3) ?
C9 C14 1.405(3) ?
C9 N2 1.420(2) ?
C10 H10 0.9500 ?
C10 C11 1.380(3) ?
C11 H11 0.9500 ?
C11 C12 1.384(4) ?
C12 H12 0.9500 ?
C12 C13 1.386(3) ?
C13 H13 0.9500 ?
C13 C14 1.397(3) ?
C14 N1 1.417(2) ?
C15 H15 0.9500 ?
C15 C16 1.445(3) ?
C15 N1 1.283(3) ?
C16 C17 1.412(3) ?
C16 C21 1.411(3) ?
C17 H17 0.9500 ?
C17 C18 1.369(3) ?
C18 H18 0.9500 ?
C18 C19 1.402(3) ?
C19 H19 0.9500 ?
C19 C20 1.378(3) ?
C20 C21 1.406(3) ?
C20 O4 1.381(2) ?
C21 O3 1.333(2) ?
C22 H22A 0.9800 ?
C22 H22B 0.9800 ?
C22 H22C 0.9800 ?
C22 O4 1.436(2) ?
C31 H31A 0.9800 ?
C31 H31B 0.9800 ?
C31 H31C 0.9800 ?
C31 O31 1.429(2) ?
C32 C33 1.409(3) ?
C32 C37 1.415(3) ?
C32 O32 1.321(2) ?
C33 C34 1.378(3) ?
C33 O31 1.376(2) ?
C34 H34 0.9500 ?
C34 C35 1.402(3) ?
C35 H35 0.9500 ?
C35 C36 1.367(3) ?
C36 H36 0.9500 ?
C36 C37 1.416(3) ?
C37 C38 1.449(3) ?
C38 H38 0.9500 ?
C38 N32 1.282(3) ?
C39 C40 1.401(3) ?
C39 C44 1.401(3) ?
C39 N32 1.417(2) ?
C40 H40 0.9500 ?
C40 C41 1.383(3) ?
C41 H41 0.9500 ?
C41 C42 1.377(4) ?
C42 H42 0.9500 ?
C42 C43 1.385(3) ?
C43 H43 0.9500 ?
C43 C44 1.399(3) ?
C44 N31 1.424(2) ?
C45 H45 0.9500 ?
C45 C46 1.442(3) ?
C45 N31 1.286(3) ?
C46 C47 1.416(3) ?
C46 C51 1.414(3) ?
C47 H47 0.9500 ?
C47 C48 1.366(3) ?
C48 H48 0.9500 ?
C48 C49 1.399(3) ?
C49 H49 0.9500 ?
C49 C50 1.382(3) ?
C50 C51 1.412(3) ?
C50 O34 1.366(2) ?
C51 O33 1.329(2) ?
C52 H52A 0.9800 ?
C52 H52B 0.9800 ?
C52 H52C 0.9800 ?
C52 O34 1.432(2) ?
C61 H61A 0.9800 ?
C61 H61B 0.9800 ?
C61 H61C 0.9800 ?
C61 O61 1.418(3) ?
C62 C63 1.419(3) ?
C62 C67 1.408(3) ?
C62 O62 1.321(2) ?
C63 C64 1.372(3) ?
C63 O61 1.369(3) ?
C64 H64 0.9500 ?
C64 C65 1.399(3) ?
C65 H65 0.9500 ?
C65 C66 1.373(3) ?
C66 H66 0.9500 ?
C66 C67 1.414(3) ?
C67 C68 1.452(3) ?
C68 H68 0.9500 ?
C68 N52 1.284(3) ?
C69 C70 1.396(3) ?
C69 C74 1.408(3) ?
C69 N52 1.417(2) ?
C70 H70 0.9500 ?
C70 C71 1.386(3) ?
C71 H71 0.9500 ?
C71 C72 1.386(3) ?
C72 H72 0.9500 ?
C72 C73 1.379(3) ?
C73 H73 0.9500 ?
C73 C74 1.396(3) ?
C74 N51 1.418(2) ?
C75 H75 0.9500 ?
C75 C76 1.451(3) ?
C75 N51 1.287(3) ?
C76 C77 1.417(3) ?
C76 C81 1.410(3) ?
C77 H77 0.9500 ?
C77 C78 1.369(3) ?
C78 H78 0.9500 ?
C78 C79 1.400(3) ?
C79 H79 0.9500 ?
C79 C80 1.374(3) ?
C80 C81 1.420(3) ?
C80 O64 1.365(3) ?
C81 O63 1.317(2) ?
C82 H82A 0.9800 ?
C82 H82B 0.9800 ?
C82 H82C 0.9800 ?
C82 O64 1.421(2) ?
C91 H91 0.9500 ?
C91 N91 1.317(3) ?
C91 O91 1.241(2) ?
C92 H92A 0.9800 ?
C92 H92B 0.9800 ?
C92 H92C 0.9800 ?
C92 N91 1.452(3) ?
C93 H93A 0.9800 ?
C93 H93B 0.9800 ?
C93 H93C 0.9800 ?
C93 N91 1.451(3) ?
C101 H101 0.9500 ?
C101 N101 1.305(3) ?
C101 O101 1.243(2) ?
C102 H10A 0.9800 ?
C102 H10B 0.9800 ?
C102 H10C 0.9800 ?
C102 N101 1.446(3) ?
C103 H10D 0.9800 ?
C103 H10E 0.9800 ?
C103 H10F 0.9800 ?
C103 N101 1.461(3) ?
C110 H110 0.9500 ?
C110 N110 1.347(4) ?
C110 O110 1.235(4) ?
C111 H11A 0.9800 ?
C111 H11B 0.9800 ?
C111 H11C 0.9800 ?
C111 N110 1.424(4) ?
C112 H11D 0.9800 ?
C112 H11E 0.9800 ?
C112 H11F 0.9800 ?
C112 N110 1.437(4) ?
C121 N121 1.159(3) ?
C121 S121 1.626(2) ?
C131 N131 1.157(3) ?
C131 S131 1.620(2) ?
C141 N141 1.158(3) ?
C141 S141 1.619(2) ?
C151 N151 1.150(3) ?
C151 S151 1.624(3) ?
C161 N161 1.203(7) ?
C161 S161 1.635(6) ?
C961 N161 1.070(14) ?
C961 S961 1.626(13) ?
N1 Zn1 2.0863(16) y
N2 Zn1 2.0451(16) y
N31 Zn31 2.0534(16) y
N32 Zn31 2.0644(16) y
N51 Zn62 2.0508(16) ?
N52 Zn62 2.0486(16) ?
N121 Zn1 1.9842(17) y
N131 Zn31 1.9786(16) y
N141 Zn62 1.9687(18) ?
N151 Zn61 1.949(2) ?
N161 Zn61 1.943(2) ?
O2 Sm1 2.4417(12) y
O2 Zn1 2.0395(12) y
O3 Sm1 2.3348(12) y
O3 Zn1 1.9985(13) y
O4 Sm1 2.6707(13) y
O31 Sm1 2.6934(13) y
O32 Sm1 2.3599(12) y
O32 Zn31 2.0143(13) y
O33 Sm1 2.4038(13) y
O33 Zn31 2.0175(13) 3
O62 Zn61 2.0267(14) ?
O62 Zn62 2.0132(14) ?
O63 Zn61 2.0135(14) ?
O63 Zn62 2.0073(14) ?
O91 Sm1 2.3831(13) y
O101 Sm1 2.3476(13) y
O971 H97A 0.8700 ?
O971 H97B 0.8699 ?
Sm1 Zn1 3.5372(2) ?
Sm1 Zn31 3.5444(2) ?
Zn61 Zn62 3.1201(3) ?

loop_
_geom_torsion_atom_site_label_1
_geom_torsion_atom_site_label_2
_geom_torsion_atom_site_label_3
_geom_torsion_atom_site_label_4
_geom_torsion
C2 C3 C4 C5 0.6(3)
C2 C3 O1 C1 175.17(15)
C2 C7 C8 N2 -13.1(3)
C3 C2 C7 C6 -5.3(2)
C3 C2 C7 C8 172.50(16)
C3 C2 O2 Sm1 53.4(2)
C3 C2 O2 Zn1 -149.98(13)
C3 C4 C5 C6 -2.0(3)
C4 C3 O1 C1 -4.9(3)
C4 C5 C6 C7 -0.3(3)
C5 C6 C7 C2 4.1(3)
C5 C6 C7 C8 -173.92(17)
C6 C7 C8 N2 164.79(18)
C7 C2 C3 C4 3.1(3)
C7 C2 C3 O1 -176.96(15)
C7 C2 O2 Sm1 -126.30(15)
C7 C2 O2 Zn1 30.4(2)
C7 C8 N2 C9 -176.64(17)
C7 C8 N2 Zn1 7.3(3)
C9 C10 C11 C12 1.0(4)
C9 C14 N1 C15 170.83(18)
C9 C14 N1 Zn1 -13.1(2)
C10 C9 C14 C13 -3.9(3)
C10 C9 C14 N1 174.41(19)
C10 C9 N2 C8 23.7(3)
C10 C9 N2 Zn1 -159.72(18)
C10 C11 C12 C13 -2.4(4)
C11 C12 C13 C14 0.6(4)
C12 C13 C14 C9 2.6(3)
C12 C13 C14 N1 -175.6(2)
C13 C14 N1 C15 -10.9(3)
C13 C14 N1 Zn1 165.10(17)
C14 C9 C10 C11 2.2(4)
C14 C9 N2 C8 -160.00(18)
C14 C9 N2 Zn1 16.6(2)
C15 C16 C17 C18 -175.54(19)
C15 C16 C21 C20 173.49(18)
C15 C16 C21 O3 -2.8(3)
C16 C15 N1 C14 -177.64(18)
C16 C15 N1 Zn1 6.9(3)
C16 C17 C18 C19 1.4(3)
C16 C21 O3 Sm1 151.92(14)
C16 C21 O3 Zn1 -29.7(2)
C17 C16 C21 C20 -1.3(3)
C17 C16 C21 O3 -177.59(18)
C17 C18 C19 C20 -0.4(3)
C18 C19 C20 C21 -1.5(3)
C18 C19 C20 O4 175.67(18)
C19 C20 C21 C16 2.3(3)
C19 C20 C21 O3 178.87(17)
C19 C20 O4 C22 10.7(3)
C19 C20 O4 Sm1 -160.67(15)
C20 C21 O3 Sm1 -24.4(2)
C20 C21 O3 Zn1 153.97(13)
C21 C16 C17 C18 -0.5(3)
C21 C20 O4 C22 -171.90(16)
C21 C20 O4 Sm1 16.70(19)
C32 C33 C34 C35 -2.8(3)
C32 C33 O31 C31 -176.21(16)
C32 C33 O31 Sm1 5.8(2)
C32 C37 C38 N32 18.3(3)
C33 C32 C37 C36 -3.0(3)
C33 C32 C37 C38 171.44(17)
C33 C32 O32 Sm1 -15.5(2)
C33 C32 O32 Zn31 151.84(13)
C33 C34 C35 C36 -1.0(3)
C34 C33 O31 C31 6.4(3)
C34 C33 O31 Sm1 -171.61(15)
C34 C35 C36 C37 2.6(3)
C35 C36 C37 C32 -0.6(3)
C35 C36 C37 C38 -175.31(19)
C36 C37 C38 N32 -167.26(19)
C37 C32 C33 C34 4.8(3)
C37 C32 C33 O31 -172.72(16)
C37 C32 O32 Sm1 161.14(13)
C37 C32 O32 Zn31 -31.5(2)
C37 C38 N32 C39 -173.79(17)
C37 C38 N32 Zn31 7.9(3)
C39 C40 C41 C42 -0.6(3)
C39 C44 N31 C45 -170.26(18)
C39 C44 N31 Zn31 7.9(2)
C40 C39 C44 C43 2.0(3)
C40 C39 C44 N31 -177.82(17)
C40 C39 N32 C38 -10.1(3)
C40 C39 N32 Zn31 168.42(16)
C40 C41 C42 C43 1.6(3)
C41 C42 C43 C44 -0.8(3)
C42 C43 C44 C39 -1.0(3)
C42 C43 C44 N31 178.85(19)
C43 C44 N31 C45 9.9(3)
C43 C44 N31 Zn31 -171.95(15)
C44 C39 C40 C41 -1.3(3)
C44 C39 N32 C38 168.79(18)
C44 C39 N32 Zn31 -12.7(2)
C45 C46 C47 C48 -174.4(2)
C45 C46 C51 C50 173.08(18)
C45 C46 C51 O33 -7.2(3)
C46 C45 N31 C44 -178.56(18)
C46 C45 N31 Zn31 3.5(3)
C46 C47 C48 C49 -0.4(3)
C46 C51 O33 Sm1 -131.01(16)
C46 C51 O33 Zn31 35.7(2)
C47 C46 C51 C50 -5.1(3)
C47 C46 C51 O33 174.67(18)
C47 C48 C49 C50 -1.9(3)
C48 C49 C50 C51 0.6(3)
C48 C49 C50 O34 -179.11(19)
C49 C50 C51 C46 2.9(3)
C49 C50 C51 O33 -176.88(18)
C49 C50 O34 C52 -13.0(3)
C50 C51 O33 Sm1 48.7(2)
C50 C51 O33 Zn31 -144.55(14)
C51 C46 C47 C48 3.9(3)
C51 C50 O34 C52 167.24(17)
C62 C63 C64 C65 -3.9(3)
C62 C63 O61 C61 -166.0(2)
C62 C67 C68 N52 15.0(3)
C63 C62 C67 C66 -2.9(3)
C63 C62 C67 C68 175.68(18)
C63 C62 O62 Zn61 -10.8(3)
C63 C62 O62 Zn62 158.78(14)
C63 C64 C65 C66 -1.3(3)
C64 C63 O61 C61 14.7(3)
C64 C65 C66 C67 4.3(3)
C65 C66 C67 C62 -2.1(3)
C65 C66 C67 C68 179.25(19)
C66 C67 C68 N52 -166.43(19)
C67 C62 C63 C64 5.9(3)
C67 C62 C63 O61 -173.43(17)
C67 C62 O62 Zn61 167.78(14)
C67 C62 O62 Zn62 -22.6(3)
C67 C68 N52 C69 -177.88(18)
C67 C68 N52 Zn62 -0.1(3)
C69 C70 C71 C72 0.1(4)
C69 C74 N51 C75 -159.30(19)
C69 C74 N51 Zn62 17.0(2)
C70 C69 C74 C73 1.4(3)
C70 C69 C74 N51 -176.47(18)
C70 C69 N52 C68 -23.3(3)
C70 C69 N52 Zn62 158.57(17)
C70 C71 C72 C73 0.6(4)
C71 C72 C73 C74 -0.3(3)
C72 C73 C74 C69 -0.7(3)
C72 C73 C74 N51 177.04(19)
C73 C74 N51 C75 22.9(3)
C73 C74 N51 Zn62 -160.84(16)
C74 C69 C70 C71 -1.2(3)
C74 C69 N52 C68 158.65(19)
C74 C69 N52 Zn62 -19.5(2)
C75 C76 C77 C78 179.7(2)
C75 C76 C81 C80 -177.5(2)
C75 C76 C81 O63 2.0(3)
C76 C75 N51 C74 178.54(19)
C76 C75 N51 Zn62 2.9(3)
C76 C77 C78 C79 -2.4(4)
C76 C81 O63 Zn61 -153.77(16)
C76 C81 O63 Zn62 15.7(3)
C77 C76 C81 C80 0.0(3)
C77 C76 C81 O63 179.5(2)
C77 C78 C79 C80 0.7(4)
C78 C79 C80 C81 1.4(3)
C78 C79 C80 O64 -179.9(2)
C79 C80 C81 C76 -1.7(3)
C79 C80 C81 O63 178.8(2)
C79 C80 O64 C82 2.3(3)
C80 C81 O63 Zn61 25.7(3)
C80 C81 O63 Zn62 -164.81(15)
C81 C76 C77 C78 2.0(3)
C81 C80 O64 C82 -178.91(19)
N1 C15 C16 C17 -170.43(19)
N1 C15 C16 C21 14.8(3)
N2 C9 C10 C11 178.3(2)
N2 C9 C14 C13 179.61(18)
N2 C9 C14 N1 -2.0(3)
N31 C45 C46 C47 163.73(19)
N31 C45 C46 C51 -14.5(3)
N32 C39 C40 C41 177.57(18)
N32 C39 C44 C43 -176.90(17)
N32 C39 C44 N31 3.3(2)
N51 C75 C76 C77 170.7(2)
N51 C75 C76 C81 -11.7(3)
N52 C69 C70 C71 -179.1(2)
N52 C69 C74 C73 179.59(18)
N52 C69 C74 N51 1.7(3)
N91 C91 O91 Sm1 159.59(15)
N101 C101 O101 Sm1 -165.90(15)
O1 C3 C4 C5 -179.35(17)
O2 C2 C3 C4 -176.60(16)
O2 C2 C3 O1 3.3(2)
O2 C2 C7 C6 174.33(16)
O2 C2 C7 C8 -7.8(3)
O4 C20 C21 C16 -175.19(16)
O4 C20 C21 O3 1.4(2)
O31 C33 C34 C35 174.34(18)
O32 C32 C33 C34 -178.39(17)
O32 C32 C33 O31 4.1(2)
O32 C32 C37 C36 -179.60(17)
O32 C32 C37 C38 -5.1(3)
O34 C50 C51 C46 -177.34(16)
O34 C50 C51 O33 2.9(2)
O61 C63 C64 C65 175.4(2)
O62 C62 C63 C64 -175.42(19)
O62 C62 C63 O61 5.2(3)
O62 C62 C67 C66 178.57(18)
O62 C62 C67 C68 -2.9(3)
O64 C80 C81 C76 179.37(18)
O64 C80 C81 O63 -0.1(3)
O91 C91 N91 C92 -2.5(3)
O91 C91 N91 C93 178.8(2)
O101 C101 N101 C102 0.1(4)
O101 C101 N101 C103 -179.0(2)
O110 C110 N110 C111 -1.3(5)
O110 C110 N110 C112 176.7(3)

_cod_database_fobs_code 2242757
